data_1517037
loop_
_publ_author_name
'Shantanu Hazra'
'Biswarup Sarkar'
'Subrata Naiya'
'Michael G.B. Drew'
'Ashutosh Ghosh'

_publ_section_title
;
 Structural variations in the complexes of cadmium(II),
 hexamethylenetetramine, and 2-, 3- and 4-nitrobenzoates
;
_journal_name_full
;
Inorganica Chimica Acta
;
_journal_page_first 12
_journal_page_last 19
_journal_volume 402
_journal_year 2013
_chemical_formula_sum 'C20 H20 Cd N6 O8'
_chemical_formula_weight 584.82
_space_group_IT_number 35
_symmetry_cell_setting orthorhombic
_symmetry_space_group_name_Hall 'C 2 -2'
_symmetry_space_group_name_H-M 'C m m 2'
_atom_sites_solution_hydrogens geom
_atom_sites_solution_primary direct
_atom_sites_solution_secondary difmap
_cell_angle_alpha 90.00
_cell_angle_beta 90.00
_cell_angle_gamma 90.00
_cell_formula_units_Z 2
_cell_length_a 23.195(10)
_cell_length_b 6.510(5)
_cell_length_c 6.894(5)
_cell_measurement_reflns_used 5037
_cell_measurement_temperature 293(2)
_cell_measurement_theta_max 25.48
_cell_measurement_theta_min 1.76
_cell_volume 1041.0(12)
_computing_cell_refinement 'Bruker SMART APEX2'
_computing_data_collection 'Bruker SMART APEX2'
_computing_data_reduction 'Bruker SAINT'
_computing_molecular_graphics 'Ortep-3 for Windows (Farrugia, 1997)'
_computing_publication_material 'WINGX V1.80.03'
_computing_structure_refinement 'SHELXL-97 (Sheldrick, 1997)'
_computing_structure_solution 'SHELXS-97 (Sheldrick, 1990)'
_diffrn_ambient_temperature 293(2)
_diffrn_measured_fraction_theta_full 0.997
_diffrn_measured_fraction_theta_max 0.997
_diffrn_radiation_monochromator graphite
_diffrn_radiation_source 'fine-focus sealed tube'
_diffrn_radiation_type MoK\a
_diffrn_radiation_wavelength 0.71073
_diffrn_reflns_av_R_equivalents 0.0361
_diffrn_reflns_av_sigmaI/netI 0.0288
_diffrn_reflns_limit_h_max 27
_diffrn_reflns_limit_h_min -28
_diffrn_reflns_limit_k_max 7
_diffrn_reflns_limit_k_min -7
_diffrn_reflns_limit_l_max 8
_diffrn_reflns_limit_l_min -8
_diffrn_reflns_number 5037
_diffrn_reflns_theta_full 25.48
_diffrn_reflns_theta_max 25.48
_diffrn_reflns_theta_min 1.76
_exptl_absorpt_coefficient_mu 1.114
_exptl_absorpt_correction_T_max 1.000
_exptl_absorpt_correction_T_min 0.901
_exptl_absorpt_correction_type empirical
_exptl_absorpt_process_details sadabs
_exptl_crystal_colour white
_exptl_crystal_density_diffrn 1.866
_exptl_crystal_density_method 'not measured'
_exptl_crystal_description needle
_exptl_crystal_F_000 588
_exptl_crystal_size_max 0.30
_exptl_crystal_size_mid 0.05
_exptl_crystal_size_min 0.05
_refine_diff_density_max 0.876
_refine_diff_density_min -3.003
_refine_diff_density_rms 0.576
_refine_ls_abs_structure_details 'Flack H D (1983), Acta Cryst. A39, 876-881'
_refine_ls_abs_structure_Flack 0.02(9)
_refine_ls_extinction_method none
_refine_ls_goodness_of_fit_ref 1.294
_refine_ls_hydrogen_treatment constr
_refine_ls_matrix_type full
_refine_ls_number_parameters 106
_refine_ls_number_reflns 1085
_refine_ls_number_restraints 19
_refine_ls_restrained_S_all 1.290
_refine_ls_R_factor_all 0.0590
_refine_ls_R_factor_gt 0.0590
_refine_ls_shift/su_max 0.000
_refine_ls_shift/su_mean 0.000
_refine_ls_structure_factor_coef Fsqd
_refine_ls_weighting_details
;
_refine_ls_weighting_details 
  w=1/[\s^2^(Fo^2^)+(0.1093P)^2^+0.0000P] where P=(Fo^2^+2Fc^2^)/3 
;
_refine_ls_weighting_scheme calc
_refine_ls_wR_factor_gt 0.1384
_refine_ls_wR_factor_ref 0.1384
_reflns_number_gt 1085
_reflns_number_total 1085
_reflns_threshold_expression >2sigma(I)
_cod_data_source_file ICA-2013-402-12-19-3.cif
_cod_data_source_block 3
_cod_original_sg_symbol_H-M Cmm2
_cod_database_code 1517037

loop_
_symmetry_equiv_pos_as_xyz
'x, y, z'
'-x, y, z'
'-x, -y, z'
'x, -y, z'
'x+1/2, y+1/2, z'
'-x+1/2, y+1/2, z'
'-x+1/2, -y+1/2, z'
'x+1/2, -y+1/2, z'

loop_
_atom_site_label
_atom_site_type_symbol
_atom_site_fract_x
_atom_site_fract_y
_atom_site_fract_z
_atom_site_U_iso_or_equiv
_atom_site_adp_type
_atom_site_occupancy
_atom_site_symmetry_multiplicity
_atom_site_calc_flag
_atom_site_refinement_flags
Cd1 Cd 0.0000 0.0000 0.03062(8) 0.0114(3) Uani 1 4 d S
O13 O 0.0640(4) 0.0000 0.2918(15) 0.040(2) Uani 1 2 d SU
O11 O 0.1036(4) 0.0000 -0.0033(15) 0.031(3) Uani 1 2 d S
C12 C 0.1074(5) 0.0000 0.1872(17) 0.022(2) Uani 1 2 d S
C14 C 0.1670(5) 0.0000 0.2721(17) 0.021(2) Uani 1 2 d S
C15 C 0.2144(5) 0.0000 0.1526(18) 0.024(2) Uani 1 2 d S
H15 H 0.2101 0.0000 0.0184 0.029 Uiso 1 2 calc SR
C16 C 0.2685(4) 0.0000 0.2360(17) 0.021(2) Uani 1 2 d S
C17 C 0.2762(5) 0.0000 0.4315(19) 0.033(3) Uani 1 2 d S
H17 H 0.3131 0.0000 0.4838 0.039 Uiso 1 2 calc SR
C18 C 0.2282(6) 0.0000 0.552(3) 0.042(4) Uani 1 2 d S
H18 H 0.2324 0.0000 0.6863 0.050 Uiso 1 2 calc SR
C19 C 0.1744(6) 0.0000 0.469(2) 0.038(3) Uani 1 2 d S
H19 H 0.1420 0.0000 0.5487 0.045 Uiso 1 2 calc SR
C31 C -0.0524(3) -0.3170(11) -0.2829(11) 0.0248(16) Uani 1 1 d .
H31A H -0.0865 -0.3150 -0.2019 0.030 Uiso 1 1 calc R
H31B H -0.0534 -0.1962 -0.3652 0.030 Uiso 1 1 calc R
N32 N -0.0535(5) -0.5000 -0.4043(15) 0.030(2) Uani 1 2 d S
C33 C 0.0000 -0.5000 -0.523(2) 0.043(6) Uani 1 4 d S
H33A H 0.0000 -0.6203 -0.6058 0.051 Uiso 0.50 2 calc SPR
H33B H 0.0000 -0.3797 -0.6058 0.051 Uiso 0.50 2 calc SPR
N34 N 0.0000 -0.3073(12) -0.1562(11) 0.0146(15) Uani 1 2 d S
C35 C 0.0000 -0.5000 -0.0351(19) 0.011(2) Uani 1 4 d SU
H35A H -0.0338 -0.5000 0.0478 0.013 Uiso 0.50 2 calc SPR
H35B H 0.0338 -0.5000 0.0478 0.013 Uiso 0.50 2 calc SPR
O21 O 0.3105(10) 0.0000 -0.078(3) 0.094(9) Uani 1 2 d S
N20 N 0.3175(7) 0.0000 0.105(2) 0.021(2) Uani 1 2 d SU
O22 O 0.3663(4) 0.0000 0.1784(19) 0.053(3) Uani 1 2 d S

loop_
_atom_site_aniso_label
_atom_site_aniso_U_11
_atom_site_aniso_U_22
_atom_site_aniso_U_33
_atom_site_aniso_U_23
_atom_site_aniso_U_13
_atom_site_aniso_U_12
Cd1 0.0078(4) 0.0114(4) 0.0151(4) 0.000 0.000 0.000
O13 0.017(4) 0.065(6) 0.038(5) 0.000 -0.002(4) 0.000
O11 0.026(4) 0.046(4) 0.022(9) 0.000 -0.013(4) 0.000
C12 0.022(6) 0.025(5) 0.019(6) 0.000 0.000(5) 0.000
C14 0.016(5) 0.023(5) 0.025(5) 0.000 -0.006(4) 0.000
C15 0.015(5) 0.022(5) 0.035(6) 0.000 -0.007(4) 0.000
C16 0.009(4) 0.023(5) 0.031(5) 0.000 0.004(4) 0.000
C17 0.021(6) 0.042(7) 0.035(7) 0.000 -0.009(5) 0.000
C18 0.037(6) 0.070(8) 0.019(10) 0.000 -0.010(7) 0.000
C19 0.026(6) 0.051(8) 0.036(7) 0.000 0.002(4) 0.000
C31 0.032(4) 0.014(4) 0.028(3) -0.001(3) -0.013(3) 0.003(3)
N32 0.044(7) 0.028(5) 0.019(4) 0.000 -0.018(4) 0.000
C33 0.089(18) 0.035(10) 0.004(7) 0.000 0.000 0.000
N34 0.021(4) 0.011(4) 0.011(3) -0.005(3) 0.000 0.000
C35 0.015(5) 0.007(5) 0.010(4) 0.000 0.000 0.000
O21 0.062(12) 0.17(2) 0.046(10) 0.000 0.007(8) 0.000
N20 0.009(4) 0.034(5) 0.020(4) 0.000 0.000(3) 0.000
O22 0.013(4) 0.083(8) 0.062(7) 0.000 -0.005(4) 0.000

loop_
_atom_type_symbol
_atom_type_description
_atom_type_scat_dispersion_real
_atom_type_scat_dispersion_imag
_atom_type_scat_source
C C 0.0033 0.0016 'International Tables Vol C Tables 4.2.6.8 and 6.1.1.4'
H H 0.0000 0.0000 'International Tables Vol C Tables 4.2.6.8 and 6.1.1.4'
N N 0.0061 0.0033 'International Tables Vol C Tables 4.2.6.8 and 6.1.1.4'
O O 0.0106 0.0060 'International Tables Vol C Tables 4.2.6.8 and 6.1.1.4'
Cd Cd -0.8075 1.2024 'International Tables Vol C Tables 4.2.6.8 and 6.1.1.4'

loop_
_geom_angle_atom_site_label_1
_geom_angle_atom_site_label_2
_geom_angle_atom_site_label_3
_geom_angle
_geom_angle_site_symmetry_1
_geom_angle_site_symmetry_3
O13 Cd1 O13 79.0(5) . 2
O13 Cd1 N34 114.70(16) . .
O13 Cd1 N34 114.69(16) 2 .
O13 Cd1 N34 114.69(16) . 3
O13 Cd1 N34 114.70(16) 2 3
N34 Cd1 N34 114.4(4) . 3
O13 Cd1 O11 56.1(3) . .
O13 Cd1 O11 135.0(4) 2 .
N34 Cd1 O11 87.00(14) . .
N34 Cd1 O11 86.99(14) 3 .
O13 Cd1 O11 135.0(4) . 2
O13 Cd1 O11 56.1(3) 2 2
N34 Cd1 O11 87.00(14) . 2
N34 Cd1 O11 87.00(14) 3 2
O11 Cd1 O11 168.9(5) . 2
C12 O13 Cd1 93.9(8) . .
C12 O11 Cd1 88.3(7) . .
O13 C12 O11 121.8(11) . .
O13 C12 C14 121.5(10) . .
O11 C12 C14 116.8(10) . .
C19 C14 C15 119.7(11) . .
C19 C14 C12 120.1(11) . .
C15 C14 C12 120.2(10) . .
C14 C15 C16 118.5(10) . .
C14 C15 H15 120.8 . .
C16 C15 H15 120.8 . .
C17 C16 C15 122.2(11) . .
C17 C16 N20 120.9(11) . .
C15 C16 N20 116.9(11) . .
C16 C17 C18 119.2(13) . .
C16 C17 H17 120.4 . .
C18 C17 H17 120.4 . .
C19 C18 C17 118.6(17) . .
C19 C18 H18 120.7 . .
C17 C18 H18 120.7 . .
C14 C19 C18 121.9(14) . .
C14 C19 H19 119.1 . .
C18 C19 H19 119.1 . .
N32 C31 N34 112.6(7) . .
N32 C31 H31A 109.1 . .
N34 C31 H31A 109.1 . .
N32 C31 H31B 109.1 . .
N34 C31 H31B 109.1 . .
H31A C31 H31B 107.8 . .
C31 N32 C31 109.8(9) 4_545 .
C31 N32 C33 107.5(7) 4_545 .
C31 N32 C33 107.5(7) . .
N32 C33 N32 113.3(12) 2 .
N32 C33 H33A 108.9 2 .
N32 C33 H33A 108.9 . .
N32 C33 H33B 108.9 2 .
N32 C33 H33B 108.9 . .
H33A C33 H33B 107.7 . .
C31 N34 C31 108.4(7) . 2
C31 N34 C35 106.7(5) . .
C31 N34 C35 106.7(5) 2 .
C31 N34 Cd1 110.6(4) . .
C31 N34 Cd1 110.6(4) 2 .
C35 N34 Cd1 113.6(5) . .
N34 C35 N34 112.7(10) . 3_545
N34 C35 H35A 109.1 . .
N34 C35 H35A 109.1 3_545 .
N34 C35 H35B 109.1 . .
N34 C35 H35B 109.1 3_545 .
H35A C35 H35B 107.8 . .
O22 N20 O21 121(2) . .
O22 N20 C16 117.4(13) . .
O21 N20 C16 121(2) . .

loop_
_geom_bond_atom_site_label_1
_geom_bond_atom_site_label_2
_geom_bond_distance
_geom_bond_site_symmetry_2
Cd1 O13 2.333(10) .
Cd1 O13 2.333(10) 2
Cd1 N34 2.379(7) .
Cd1 N34 2.379(7) 3
Cd1 O11 2.414(9) .
Cd1 O11 2.414(9) 2
O13 C12 1.239(16) .
O11 C12 1.316(15) .
C12 C14 1.502(15) .
C14 C19 1.368(18) .
C14 C15 1.373(16) .
C15 C16 1.380(15) .
C15 H15 0.9300 .
C16 C17 1.359(16) .
C16 N20 1.453(19) .
C17 C18 1.39(2) .
C17 H17 0.9300 .
C18 C19 1.37(2) .
C18 H18 0.9300 .
C19 H19 0.9300 .
C31 N32 1.456(9) .
C31 N34 1.497(8) .
C31 H31A 0.9700 .
C31 H31B 0.9700 .
N32 C31 1.456(9) 4_545
N32 C33 1.486(14) .
C33 N32 1.486(14) 2
C33 H33A 0.9700 .
C33 H33B 0.9700 .
N34 C31 1.497(8) 2
N34 C35 1.507(10) .
C35 N34 1.507(10) 3_545
C35 H35A 0.9700 .
C35 H35B 0.9700 .
O21 N20 1.270(19) .
N20 O22 1.238(19) .
